data_4131237
loop_
_publ_author_name
'Mao, Lingling'
'Wu, Yilei'
'Stoumpos, Constantinos C.'
'Wasielewski, Michael R.'
'Kanatzidis, Mercouri G.'

_publ_section_title
;
 White-Light Emission and Structural Distortion in New Corrugated
 Two-Dimensional Lead Bromide Perovskites.
;
_journal_issue 14
_journal_name_full 'Journal of the American Chemical Society'
_journal_page_first 5210
_journal_page_last 5215
_journal_paper_doi 10.1021/jacs.7b01312
_journal_volume 139
_journal_year 2017
_chemical_formula_moiety '0.13(Br32 Pb8), C4 H14 N2'
_chemical_formula_sum 'C4 H14 Br4 N2 Pb'
_chemical_formula_weight 617.00
_space_group_crystal_system orthorhombic
_space_group_IT_number 61
_space_group_name_Hall '-P 2ac 2ab'
_space_group_name_H-M_alt 'P b c a'
_atom_sites_solution_hydrogens geom
_atom_sites_solution_primary direct
_cell_angle_alpha 90
_cell_angle_beta 90
_cell_angle_gamma 90
_cell_formula_units_Z 16
_cell_length_a 18.901(4)
_cell_length_b 11.782(2)
_cell_length_c 23.680(5)
_cell_measurement_reflns_used 14763
_cell_measurement_temperature 293(2)
_cell_measurement_theta_max 29.38
_cell_measurement_theta_min 1.72
_cell_volume 5273.3(18)
_computing_molecular_graphics 'Olex2 (Dolomanov et al., 2009)'
_computing_publication_material 'Olex2 (Dolomanov et al., 2009)'
_computing_structure_refinement 'XL (Sheldrick, 2008)'
_computing_structure_solution 'XT (Sheldrick, 2015)'
_diffrn_ambient_temperature 293(2)
_diffrn_detector 'image plate (34 cm diameter)'
_diffrn_detector_area_resol_mean 6.67
_diffrn_detector_type STOE
_diffrn_measured_fraction_theta_full 1.000
_diffrn_measured_fraction_theta_max 0.996
_diffrn_measurement_device '2-circle goniometer'
_diffrn_measurement_device_type 'STOE IPDS 2'
_diffrn_radiation_type 'Mo K\a'
_diffrn_radiation_wavelength 0.71073
_diffrn_reflns_av_R_equivalents 0.1326
_diffrn_reflns_av_unetI/netI 0.0775
_diffrn_reflns_Laue_measured_fraction_full 1.000
_diffrn_reflns_Laue_measured_fraction_max 0.996
_diffrn_reflns_limit_h_max 25
_diffrn_reflns_limit_h_min -25
_diffrn_reflns_limit_k_max 16
_diffrn_reflns_limit_k_min -16
_diffrn_reflns_limit_l_max 32
_diffrn_reflns_limit_l_min -32
_diffrn_reflns_number 48443
_diffrn_reflns_point_group_measured_fraction_full 1.000
_diffrn_reflns_point_group_measured_fraction_max 0.996
_diffrn_reflns_theta_full 26.000
_diffrn_reflns_theta_max 29.225
_diffrn_reflns_theta_min 1.720
_diffrn_source 'sealed X-ray tube, 12 x 0.4 mm long-fine focus'
_diffrn_standards_number 0
_exptl_absorpt_coefficient_mu 24.878
_exptl_absorpt_correction_T_max 0.4416
_exptl_absorpt_correction_T_min 0.1503
_exptl_absorpt_correction_type integration
_exptl_crystal_colour colorless
_exptl_crystal_density_diffrn 3.109
_exptl_crystal_description plate
_exptl_crystal_F_000 4384
_exptl_crystal_size_max 0.0825
_exptl_crystal_size_mid 0.0523
_exptl_crystal_size_min 0.0225
_refine_diff_density_max 2.419
_refine_diff_density_min -1.604
_refine_diff_density_rms 0.262
_refine_ls_extinction_coef 0.00064(3)
_refine_ls_extinction_expression Fc^*^=kFc[1+0.001xFc^2^\l^3^/sin(2\q)]^-1/4^
_refine_ls_extinction_method SHELXL
_refine_ls_goodness_of_fit_ref 1.090
_refine_ls_hydrogen_treatment constr
_refine_ls_matrix_type full
_refine_ls_number_parameters 184
_refine_ls_number_reflns 7132
_refine_ls_number_restraints 1
_refine_ls_restrained_S_all 1.090
_refine_ls_R_factor_all 0.1366
_refine_ls_R_factor_gt 0.0789
_refine_ls_shift/su_max 0.000
_refine_ls_shift/su_mean 0.000
_refine_ls_structure_factor_coef Fsqd
_refine_ls_weighting_details 'w=1/[\s^2^(Fo^2^)+(0.0540P)^2^+53.6400P] where P=(Fo^2^+2Fc^2^)/3'
_refine_ls_weighting_scheme calc
_refine_ls_wR_factor_gt 0.1415
_refine_ls_wR_factor_ref 0.1628
_reflns_Friedel_coverage 0.000
_reflns_number_gt 4348
_reflns_number_total 7132
_reflns_threshold_expression 'I > 2\s(I)'
_cod_data_source_file ja7b01312_si_002.cif
_cod_data_source_block 1
_cod_database_code 4131237
_shelx_space_group_comment
;
The symmetry employed for this shelxl refinement is uniquely defined
by the following loop, which should always be used as a source of
symmetry information in preference to the above space-group names.
They are only intended as comments.
;
_olex2_refinement_description
;
1. Fixed Uiso
 At 1.2 times of:
  All C(H,H) groups, All N(H) groups, All N(H,H,H) groups
 At 1.5 times of:
  All C(H,H,H) groups
2. Restrained distances
 C1-C2
 1.5 with sigma of 0.02
3. Uiso/Uaniso restraints and constraints
Uanis(C1) = Uanis(C2)
Uanis(N1) = Uanis(C1)
Uanis(C1) = Uanis(C2)
4.a Ternary CH refined with riding coordinates:
 N2(H2), N4(H4)
4.b Secondary CH2 refined with riding coordinates:
 C1(H1D,H1E), C2(H2A,H2B), C5(H5A,H5B), C6(H6A,H6B)
4.c Idealised Me refined as rotating group:
 N1(H1A,H1B,H1C), C3(H3A,H3B,H3C), C4(H4A,H4B,H4C), N3(H3D,H3E,H3F), C7(H7A,
 H7B,H7C), C8(H8A,H8B,H8C)
;
_olex2_submission_special_instructions 'No special instructions were received'

loop_
_space_group_symop_operation_xyz
'x, y, z'
'-x+1/2, -y, z+1/2'
'-x, y+1/2, -z+1/2'
'x+1/2, -y+1/2, -z'
'-x, -y, -z'
'x-1/2, y, -z-1/2'
'x, -y-1/2, z-1/2'
'-x-1/2, y-1/2, z'

loop_
_atom_site_label
_atom_site_type_symbol
_atom_site_fract_x
_atom_site_fract_y
_atom_site_fract_z
_atom_site_U_iso_or_equiv
_atom_site_adp_type
_atom_site_occupancy
_atom_site_site_symmetry_order
_atom_site_calc_flag
_atom_site_refinement_flags_posn
Pb1 Pb -0.25583(3) 0.03936(4) 0.42213(2) 0.03512(15) Uani 1 1 d .
Pb2 Pb -0.00681(3) 0.02664(5) 0.25255(3) 0.04319(18) Uani 1 1 d .
Br1 Br -0.36563(12) 0.0683(2) 0.50276(12) 0.0849(8) Uani 1 1 d .
Br2 Br -0.16266(15) 0.0243(3) 0.51438(12) 0.1083(11) Uani 1 1 d .
Br3 Br -0.23082(14) 0.28775(16) 0.41940(14) 0.0903(9) Uani 1 1 d .
Br4 Br -0.13089(10) 0.03490(17) 0.33254(9) 0.0605(5) Uani 1 1 d .
Br5 Br 0.08285(10) 0.0961(2) 0.34609(10) 0.0673(6) Uani 1 1 d .
Br6 Br 0.11401(16) 0.0281(2) 0.16884(13) 0.1047(11) Uani 1 1 d .
Br7 Br -0.02711(12) 0.27289(15) 0.22669(9) 0.0593(5) Uani 1 1 d .
Br8 Br -0.11224(11) -0.05050(18) 0.16212(9) 0.0643(5) Uani 1 1 d .
N1 N -0.3351(14) 0.225(2) 0.7722(11) 0.130(6) Uani 1 1 d .
H1A H -0.3556 0.1715 0.7510 0.155 Uiso 1 1 calc GR
H1B H -0.3571 0.2905 0.7670 0.155 Uiso 1 1 calc GR
H1C H -0.3380 0.2047 0.8084 0.155 Uiso 1 1 calc GR
N2 N -0.2483(17) 0.232(2) 0.6543(13) 0.134(10) Uani 1 1 d .
H2 H -0.2967 0.2018 0.6553 0.161 Uiso 1 1 calc R
C1 C -0.2609(19) 0.236(3) 0.7560(13) 0.130(6) Uani 1 1 d D
H1D H -0.2363 0.2737 0.7865 0.155 Uiso 1 1 calc R
H1E H -0.2412 0.1598 0.7530 0.155 Uiso 1 1 calc R
C2 C -0.245(2) 0.297(3) 0.7030(13) 0.130(6) Uani 1 1 d D
H2A H -0.1975 0.3284 0.7059 0.155 Uiso 1 1 calc R
H2B H -0.2775 0.3597 0.6993 0.155 Uiso 1 1 calc R
C3 C -0.207(2) 0.134(4) 0.6528(18) 0.151(14) Uiso 1 1 d .
H3A H -0.2248 0.0839 0.6240 0.227 Uiso 1 1 calc GR
H3B H -0.2097 0.0963 0.6888 0.227 Uiso 1 1 calc GR
H3C H -0.1591 0.1535 0.6448 0.227 Uiso 1 1 calc GR
C4 C -0.2479(16) 0.300(3) 0.6030(14) 0.108(9) Uiso 1 1 d .
H4A H -0.2662 0.3740 0.6111 0.162 Uiso 1 1 calc GR
H4B H -0.2770 0.2639 0.5749 0.162 Uiso 1 1 calc GR
H4C H -0.2004 0.3061 0.5891 0.162 Uiso 1 1 calc GR
N3 N -0.0477(8) 0.2788(14) 0.3813(7) 0.059(4) Uani 1 1 d .
H3D H -0.0521 0.3398 0.3594 0.071 Uiso 1 1 calc GR
H3E H -0.0882 0.2402 0.3813 0.071 Uiso 1 1 calc GR
H3F H -0.0132 0.2349 0.3681 0.071 Uiso 1 1 calc GR
N4 N 0.0086(9) 0.2542(16) 0.5321(8) 0.069(5) Uani 1 1 d .
H4 H 0.0463 0.3108 0.5282 0.083 Uiso 1 1 calc R
C5 C -0.0312(12) 0.3133(17) 0.4374(8) 0.061(5) Uani 1 1 d .
H5A H -0.0722 0.3505 0.4537 0.073 Uiso 1 1 calc R
H5B H 0.0070 0.3683 0.4362 0.073 Uiso 1 1 calc R
C6 C -0.0098(12) 0.2167(17) 0.4746(9) 0.065(6) Uani 1 1 d .
H6A H -0.0484 0.1625 0.4767 0.078 Uiso 1 1 calc R
H6B H 0.0305 0.1784 0.4580 0.078 Uiso 1 1 calc R
C7 C 0.0385(19) 0.158(3) 0.5681(13) 0.141(16) Uani 1 1 d .
H7A H 0.0045 0.1370 0.5963 0.212 Uiso 1 1 calc GR
H7B H 0.0812 0.1833 0.5862 0.212 Uiso 1 1 calc GR
H7C H 0.0487 0.0941 0.5445 0.212 Uiso 1 1 calc GR
C8 C -0.0470(14) 0.307(2) 0.5649(10) 0.089(8) Uani 1 1 d .
H8A H -0.0660 0.3700 0.5444 0.133 Uiso 1 1 calc GR
H8B H -0.0282 0.3324 0.6003 0.133 Uiso 1 1 calc GR
H8C H -0.0839 0.2522 0.5718 0.133 Uiso 1 1 calc GR

loop_
_atom_site_aniso_label
_atom_site_aniso_U_11
_atom_site_aniso_U_22
_atom_site_aniso_U_33
_atom_site_aniso_U_23
_atom_site_aniso_U_13
_atom_site_aniso_U_12
Pb1 0.0363(3) 0.0302(3) 0.0389(3) -0.0005(2) 0.0018(2) 0.0002(2)
Pb2 0.0550(4) 0.0340(3) 0.0406(3) 0.0007(3) 0.0156(2) 0.0038(3)
Br1 0.0757(13) 0.0701(14) 0.1088(19) -0.0161(13) 0.0551(14) -0.0086(11)
Br2 0.0891(17) 0.163(3) 0.0726(16) 0.0281(18) -0.0436(14) -0.0182(18)
Br3 0.1064(18) 0.0271(9) 0.137(2) -0.0017(12) 0.0398(16) -0.0055(10)
Br4 0.0602(10) 0.0587(12) 0.0627(12) -0.0114(10) 0.0283(9) -0.0074(9)
Br5 0.0522(10) 0.0729(14) 0.0768(14) -0.0070(11) -0.0126(9) 0.0129(9)
Br6 0.1167(19) 0.0792(17) 0.118(2) -0.0455(16) 0.0800(18) -0.0408(15)
Br7 0.0792(13) 0.0336(9) 0.0652(12) 0.0016(8) -0.0013(10) 0.0010(9)
Br8 0.0680(11) 0.0572(12) 0.0675(12) 0.0068(10) 0.0063(10) -0.0155(9)
N1 0.145(16) 0.139(16) 0.104(13) -0.019(12) 0.010(13) -0.025(14)
N2 0.18(3) 0.086(17) 0.14(2) -0.013(16) -0.01(2) 0.067(18)
C1 0.145(16) 0.139(16) 0.104(13) -0.019(12) 0.010(13) -0.025(14)
C2 0.145(16) 0.139(16) 0.104(13) -0.019(12) 0.010(13) -0.025(14)
N3 0.043(8) 0.056(10) 0.078(12) -0.007(9) -0.007(7) 0.009(7)
N4 0.070(11) 0.057(11) 0.080(14) 0.004(9) 0.011(9) 0.018(9)
C5 0.079(13) 0.052(12) 0.050(11) -0.010(9) -0.018(10) 0.010(10)
C6 0.090(15) 0.041(11) 0.063(13) -0.010(9) 0.009(11) 0.000(10)
C7 0.20(3) 0.13(3) 0.09(2) 0.04(2) 0.02(2) 0.12(3)
C8 0.109(19) 0.10(2) 0.055(14) 0.006(13) 0.018(13) 0.025(16)

loop_
_atom_type_symbol
_atom_type_description
_atom_type_scat_dispersion_real
_atom_type_scat_dispersion_imag
_atom_type_scat_source
C C 0.0033 0.0016 'International Tables Vol C Tables 4.2.6.8 and 6.1.1.4'
H H 0.0000 0.0000 'International Tables Vol C Tables 4.2.6.8 and 6.1.1.4'
Br Br -0.2901 2.4595 'International Tables Vol C Tables 4.2.6.8 and 6.1.1.4'
N N 0.0061 0.0033 'International Tables Vol C Tables 4.2.6.8 and 6.1.1.4'
Pb Pb -3.3944 10.1111 'International Tables Vol C Tables 4.2.6.8 and 6.1.1.4'

loop_
_geom_angle_atom_site_label_1
_geom_angle_atom_site_label_2
_geom_angle_atom_site_label_3
_geom_angle
_geom_angle_site_symmetry_1
_geom_angle_site_symmetry_3
Br1 Pb1 Br3 94.14(8) . 8
Br1 Pb1 Br3 90.72(7) . .
Br1 Pb1 Br4 174.02(7) . .
Br2 Pb1 Br1 86.73(10) . .
Br2 Pb1 Br3 88.80(10) . .
Br2 Pb1 Br3 90.42(10) . 8
Br2 Pb1 Br4 93.00(8) . .
Br3 Pb1 Br3 175.02(7) . 8
Br3 Pb1 Br4 91.84(7) 8 .
Br3 Pb1 Br4 83.29(6) . .
Br4 Pb2 Br6 177.02(9) . .
Br4 Pb2 Br7 95.30(6) . 3_545
Br4 Pb2 Br8 86.72(6) . .
Br5 Pb2 Br4 88.03(6) . .
Br5 Pb2 Br6 93.30(8) . .
Br5 Pb2 Br7 87.57(7) . .
Br5 Pb2 Br7 91.73(6) . 3_545
Br5 Pb2 Br8 174.63(6) . .
Br6 Pb2 Br7 87.33(7) . 3_545
Br6 Pb2 Br8 91.99(8) . .
Br7 Pb2 Br4 89.86(6) . .
Br7 Pb2 Br6 87.54(7) . .
Br7 Pb2 Br7 174.77(2) . 3_545
Br7 Pb2 Br8 93.51(6) . .
Br8 Pb2 Br7 87.66(6) . 3_545
Pb1 Br3 Pb1 165.74(10) . 8_565
Pb2 Br4 Pb1 176.86(9) . .
Pb2 Br7 Pb2 151.36(8) . 3
H1A N1 H1B 109.5 . .
H1A N1 H1C 109.5 . .
H1B N1 H1C 109.5 . .
C1 N1 H1A 109.5 . .
C1 N1 H1B 109.5 . .
C1 N1 H1C 109.5 . .
C2 N2 H2 102.9 . .
C2 N2 C3 117(3) . .
C2 N2 C4 113(3) . .
C3 N2 H2 102.9 . .
C3 N2 C4 116(3) . .
C4 N2 H2 102.9 . .
N1 C1 H1D 107.9 . .
N1 C1 H1E 107.9 . .
H1D C1 H1E 107.2 . .
C2 C1 N1 118(3) . .
C2 C1 H1D 107.9 . .
C2 C1 H1E 107.9 . .
N2 C2 H2A 108.5 . .
N2 C2 H2B 108.5 . .
C1 C2 N2 115(3) . .
C1 C2 H2A 108.5 . .
C1 C2 H2B 108.5 . .
H2A C2 H2B 107.5 . .
N2 C3 H3A 109.5 . .
N2 C3 H3B 109.5 . .
N2 C3 H3C 109.5 . .
H3A C3 H3B 109.5 . .
H3A C3 H3C 109.5 . .
H3B C3 H3C 109.5 . .
N2 C4 H4A 109.5 . .
N2 C4 H4B 109.5 . .
N2 C4 H4C 109.5 . .
H4A C4 H4B 109.5 . .
H4A C4 H4C 109.5 . .
H4B C4 H4C 109.5 . .
H3D N3 H3E 109.5 . .
H3D N3 H3F 109.5 . .
H3E N3 H3F 109.5 . .
C5 N3 H3D 109.5 . .
C5 N3 H3E 109.5 . .
C5 N3 H3F 109.5 . .
C6 N4 H4 106.8 . .
C6 N4 C7 112(2) . .
C7 N4 H4 106.8 . .
C8 N4 H4 106.8 . .
C8 N4 C6 116.9(19) . .
C8 N4 C7 107(2) . .
N3 C5 H5A 109.0 . .
N3 C5 H5B 109.0 . .
N3 C5 C6 113.0(17) . .
H5A C5 H5B 107.8 . .
C6 C5 H5A 109.0 . .
C6 C5 H5B 109.0 . .
N4 C6 C5 112.3(16) . .
N4 C6 H6A 109.1 . .
N4 C6 H6B 109.1 . .
C5 C6 H6A 109.1 . .
C5 C6 H6B 109.1 . .
H6A C6 H6B 107.9 . .
N4 C7 H7A 109.5 . .
N4 C7 H7B 109.5 . .
N4 C7 H7C 109.5 . .
H7A C7 H7B 109.5 . .
H7A C7 H7C 109.5 . .
H7B C7 H7C 109.5 . .
N4 C8 H8A 109.5 . .
N4 C8 H8B 109.5 . .
N4 C8 H8C 109.5 . .
H8A C8 H8B 109.5 . .
H8A C8 H8C 109.5 . .
H8B C8 H8C 109.5 . .

loop_
_geom_bond_atom_site_label_1
_geom_bond_atom_site_label_2
_geom_bond_distance
_geom_bond_site_symmetry_2
Pb1 Br1 2.841(2) .
Pb1 Br2 2.812(2) .
Pb1 Br3 2.965(2) .
Pb1 Br3 2.976(2) 8
Pb1 Br4 3.1750(17) .
Pb2 Br4 3.0163(18) .
Pb2 Br5 2.907(2) .
Pb2 Br6 3.024(2) .
Pb2 Br7 2.990(2) .
Pb2 Br7 3.097(2) 3_545
Pb2 Br8 3.063(2) .
Br3 Pb1 2.976(2) 8_565
Br7 Pb2 3.097(2) 3
N1 H1A 0.8900 .
N1 H1B 0.8900 .
N1 H1C 0.8900 .
N1 C1 1.46(4) .
N2 H2 0.9800 .
N2 C2 1.39(4) .
N2 C3 1.39(4) .
N2 C4 1.46(4) .
C1 H1D 0.9700 .
C1 H1E 0.9700 .
C1 C2 1.480(19) .
C2 H2A 0.9700 .
C2 H2B 0.9700 .
C3 H3A 0.9600 .
C3 H3B 0.9600 .
C3 H3C 0.9600 .
C4 H4A 0.9600 .
C4 H4B 0.9600 .
C4 H4C 0.9600 .
N3 H3D 0.8900 .
N3 H3E 0.8900 .
N3 H3F 0.8900 .
N3 C5 1.42(2) .
N4 H4 0.9800 .
N4 C6 1.47(3) .
N4 C7 1.52(3) .
N4 C8 1.45(3) .
C5 H5A 0.9700 .
C5 H5B 0.9700 .
C5 C6 1.50(3) .
C6 H6A 0.9700 .
C6 H6B 0.9700 .
C7 H7A 0.9600 .
C7 H7B 0.9600 .
C7 H7C 0.9600 .
C8 H8A 0.9600 .
C8 H8B 0.9600 .
C8 H8C 0.9600 .

loop_
_geom_torsion_atom_site_label_1
_geom_torsion_atom_site_label_2
_geom_torsion_atom_site_label_3
_geom_torsion_atom_site_label_4
_geom_torsion
N1 C1 C2 N2 -85(5)
C3 N2 C2 C1 -55(5)
C4 N2 C2 C1 167(3)
N3 C5 C6 N4 178.7(17)
C7 N4 C6 C5 -173(2)
C8 N4 C6 C5 63(3)
